data_7159788
loop_
_publ_author_name
'Senhor\~aes, N\'adia R.'
'Silva, Bruna F.'
'Sousa, Raquel'
'Leite, Bruna P.'
'Gon\,calves, Jorge M.'
'Almeida Paz, Filipe A.'
'Pereira-Wilson, Cristina'
'Dias, Alice M.'

_publ_section_title
;
 Synthesis of 6,8-diaminopurines via acid-induced cascade cyclization of
 5-aminoimidazole precursors and preliminary anticancer evaluation
;
_journal_issue 7
_journal_name_full 'Organic &amp; Biomolecular Chemistry'
_journal_page_first 1500
_journal_page_last 1513
_journal_paper_doi 10.1039/D3OB01985C
_journal_volume 22
_journal_year 2024
_chemical_formula_moiety '2(C19 H19 N6), 2(C2 F3 O2), C2 H6 O S, H2 O'
_chemical_formula_sum 'C44 H46 F6 N12 O6 S'
_chemical_formula_weight 984.99
_space_group_crystal_system triclinic
_space_group_IT_number 2
_space_group_name_Hall '-P 1'
_space_group_name_H-M_alt 'P -1'
_atom_sites_solution_hydrogens mixed
_audit_creation_date '4 October 2023'
_audit_creation_method 'SHELXL-2019/3, manual editing plus enCIFer'
_audit_update_record
;
2023-10-04 deposited with the CCDC.	2024-01-31 downloaded from the CCDC.
;
_cell_angle_alpha 100.594(4)
_cell_angle_beta 108.280(4)
_cell_angle_gamma 94.426(4)
_cell_formula_units_Z 2
_cell_length_a 12.7714(17)
_cell_length_b 13.5757(17)
_cell_length_c 14.5009(19)
_cell_measurement_reflns_used 9872
_cell_measurement_temperature 180(2)
_cell_measurement_theta_max 25.42
_cell_measurement_theta_min 2.39
_cell_volume 2322.0(5)
_computing_cell_refinement 'SAINT V8.37a'
_computing_data_collection 'APEX3 2016.9-0'
_computing_data_reduction 'SAINT V8.37a'
_computing_molecular_graphics DIAMOND
_computing_publication_material SHELXL-2019/2
_computing_structure_refinement SHELXL-2018/3
_computing_structure_solution 'SHELXT 2014/5'
_diffrn_ambient_temperature 180(2)
_diffrn_detector_area_resol_mean 10.4167
_diffrn_measured_fraction_theta_full 0.994
_diffrn_measured_fraction_theta_max 0.994
_diffrn_measurement_device_type 'Bruker D8 QUEST '
_diffrn_measurement_method '\w / \f scans'
_diffrn_radiation_monochromator 'Multi-layer X-ray mirror'
_diffrn_radiation_source 'Sealed tube'
_diffrn_radiation_type MoK\a
_diffrn_radiation_wavelength 0.71073
_diffrn_reflns_av_R_equivalents 0.0585
_diffrn_reflns_av_unetI/netI 0.0449
_diffrn_reflns_Laue_measured_fraction_full 0.994
_diffrn_reflns_Laue_measured_fraction_max 0.994
_diffrn_reflns_limit_h_max 15
_diffrn_reflns_limit_h_min -15
_diffrn_reflns_limit_k_max 15
_diffrn_reflns_limit_k_min -16
_diffrn_reflns_limit_l_max 17
_diffrn_reflns_limit_l_min -17
_diffrn_reflns_number 59622
_diffrn_reflns_point_group_measured_fraction_full 0.994
_diffrn_reflns_point_group_measured_fraction_max 0.994
_diffrn_reflns_theta_full 25.242
_diffrn_reflns_theta_max 25.349
_diffrn_reflns_theta_min 3.521
_diffrn_standards_number 0
_exptl_absorpt_coefficient_mu 0.156
_exptl_absorpt_correction_T_max 0.9969
_exptl_absorpt_correction_T_min 0.9548
_exptl_absorpt_correction_type multi-scan
_exptl_absorpt_process_details
; 
  SADABS-2016/2
  Reference: Krause, L., Herbst-Irmer, R., Sheldrick G.M. & Stalke D.,
  J. Appl. Cryst. 48 (2015) 3-10.
;
_exptl_crystal_colour Colourless
_exptl_crystal_density_diffrn 1.409
_exptl_crystal_description Needle
_exptl_crystal_F_000 1024
_exptl_crystal_size_max 0.300
_exptl_crystal_size_mid 0.100
_exptl_crystal_size_min 0.020
_refine_diff_density_max 1.224
_refine_diff_density_min -0.703
_refine_diff_density_rms 0.085
_refine_ls_extinction_method none
_refine_ls_goodness_of_fit_ref 1.041
_refine_ls_hydrogen_treatment mixed
_refine_ls_matrix_type full
_refine_ls_number_parameters 655
_refine_ls_number_reflns 8466
_refine_ls_number_restraints 37
_refine_ls_restrained_S_all 1.048
_refine_ls_R_factor_all 0.1334
_refine_ls_R_factor_gt 0.0857
_refine_ls_shift/su_max 0.000
_refine_ls_shift/su_mean 0.000
_refine_ls_structure_factor_coef Fsqd
_refine_ls_weighting_details 'w=1/[\s^2^(Fo^2^)+(0.1203P)^2^+5.4933P] where P=(Fo^2^+2Fc^2^)/3'
_refine_ls_weighting_scheme calc
_refine_ls_wR_factor_gt 0.2240
_refine_ls_wR_factor_ref 0.2585
_reflns_Friedel_coverage 0.000
_reflns_number_gt 5411
_reflns_number_total 8466
_reflns_threshold_expression 'I > 2\s(I)'
_cod_data_source_file d3ob01985c2.cif
_cod_data_source_block 3c_TFA
_cod_depositor_comments 'Adding full bibliography for 7159788.cif.'
_cod_database_code 7159788
_shelx_shelxl_version_number 2019/3
_shelx_space_group_comment
;
The symmetry employed for this shelxl refinement is uniquely defined
by the following loop, which should always be used as a source of
symmetry information in preference to the above space-group names.
They are only intended as comments.
;
_shelx_estimated_absorpt_t_min 0.955
_shelx_estimated_absorpt_t_max 0.997
_exptl_absorpt_special_details
;
?
;

loop_
_space_group_symop_operation_xyz
'x, y, z'
'-x, -y, -z'

loop_
_atom_site_label
_atom_site_type_symbol
_atom_site_fract_x
_atom_site_fract_y
_atom_site_fract_z
_atom_site_U_iso_or_equiv
_atom_site_adp_type
_atom_site_occupancy
_atom_site_site_symmetry_order
_atom_site_calc_flag
_atom_site_refinement_flags_posn
_atom_site_refinement_flags_adp
_atom_site_refinement_flags_occupancy
_atom_site_disorder_assembly
_atom_site_disorder_group
N1 N 0.3292(3) 0.6607(3) 0.6181(3) 0.0317(8) Uani 1 1 d D . . . .
H1 H 0.389(3) 0.667(4) 0.678(2) 0.048 Uiso 1 1 d D U . . .
N2 N 0.2316(3) 0.5671(3) 0.4569(3) 0.0324(8) Uani 1 1 d . . . . .
N3 N 0.2796(3) 0.4109(2) 0.3911(2) 0.0298(8) Uani 1 1 d . . . . .
N4 N 0.4332(3) 0.3510(3) 0.5008(2) 0.0289(8) Uani 1 1 d . . . . .
N5 N 0.4719(3) 0.4824(3) 0.6326(3) 0.0299(8) Uani 1 1 d D . . . .
H5 H 0.500(4) 0.518(3) 0.6997(13) 0.045 Uiso 1 1 d D U . . .
N6 N 0.5758(3) 0.3464(3) 0.6500(3) 0.0400(9) Uani 1 1 d D . . . .
H6X H 0.588(4) 0.351(3) 0.7185(12) 0.060 Uiso 1 1 d D U . . .
H6Y H 0.584(5) 0.2812(19) 0.620(3) 0.070(18) Uiso 1 1 d D . . . .
N7 N 0.3046(3) 0.1646(3) 0.5955(3) 0.0308(8) Uani 1 1 d D . . . .
H7 H 0.355(3) 0.158(4) 0.6570(19) 0.046 Uiso 1 1 d D U . . .
N8 N 0.2267(3) 0.0985(3) 0.4223(3) 0.0323(8) Uani 1 1 d . . . . .
N9 N 0.2725(3) -0.0545(3) 0.3464(2) 0.0304(8) Uani 1 1 d . . . . .
N10 N 0.4008(3) -0.1398(2) 0.4572(2) 0.0282(7) Uani 1 1 d . . . . .
N11 N 0.4238(3) -0.0238(3) 0.5987(2) 0.0285(8) Uani 1 1 d D . . . .
H11 H 0.447(4) 0.008(3) 0.6672(11) 0.043 Uiso 1 1 d D U . . .
N12 N 0.5225(3) -0.1633(3) 0.6102(3) 0.0322(8) Uani 1 1 d D . . . .
H12X H 0.567(3) -0.141(3) 0.6780(12) 0.048 Uiso 1 1 d D U . . .
H12Y H 0.543(4) -0.224(2) 0.581(3) 0.048 Uiso 1 1 d D U . . .
C1 C 0.0910(5) 0.9991(4) 0.6522(5) 0.0566(14) Uani 1 1 d . . . . .
H1A H 0.098744 1.022882 0.722357 0.085 Uiso 1 1 calc R U . . .
H1B H 0.012049 0.978193 0.612656 0.085 Uiso 1 1 calc R U . . .
H1C H 0.121631 1.054037 0.628450 0.085 Uiso 1 1 calc R U . . .
C2 C 0.1536(4) 0.9105(3) 0.6416(4) 0.0413(11) Uani 1 1 d . . . . .
C3 C 0.1431(4) 0.8533(3) 0.5491(4) 0.0393(11) Uani 1 1 d . . . . .
H3 H 0.096274 0.871622 0.491570 0.047 Uiso 1 1 calc R U . . .
C4 C 0.1982(3) 0.7699(3) 0.5364(3) 0.0338(10) Uani 1 1 d . . . . .
H4 H 0.188981 0.732227 0.471616 0.041 Uiso 1 1 calc R U . . .
C5 C 0.2669(3) 0.7427(3) 0.6201(3) 0.0299(9) Uani 1 1 d . . . . .
C6 C 0.2796(4) 0.8000(3) 0.7138(4) 0.0421(11) Uani 1 1 d . . . . .
H6 H 0.326914 0.782204 0.771511 0.050 Uiso 1 1 calc R U . . .
C7 C 0.2241(4) 0.8823(4) 0.7238(4) 0.0459(12) Uani 1 1 d . . . . .
H7A H 0.234406 0.920698 0.788565 0.055 Uiso 1 1 calc R U . . .
C8 C 0.3153(3) 0.5785(3) 0.5455(3) 0.0275(9) Uani 1 1 d . . . . .
C9 C 0.2177(4) 0.4868(3) 0.3856(3) 0.0331(10) Uani 1 1 d . . . . .
H9 H 0.158758 0.481949 0.324857 0.040 Uiso 1 1 calc R U . . .
C10 C 0.3636(3) 0.4190(3) 0.4789(3) 0.0261(9) Uani 1 1 d . . . . .
C11 C 0.3822(3) 0.5020(3) 0.5565(3) 0.0266(9) Uani 1 1 d . . . . .
C12 C 0.4961(3) 0.3905(3) 0.5963(3) 0.0298(9) Uani 1 1 d . . . . .
C13 C 0.2606(4) 0.3179(3) 0.3109(3) 0.0392(11) Uani 1 1 d . . . . .
H13A H 0.322384 0.320379 0.283446 0.047 Uiso 1 1 calc R U . . .
H13B H 0.262390 0.257665 0.340615 0.047 Uiso 1 1 calc R U . . .
C14 C 0.1526(4) 0.3060(3) 0.2278(3) 0.0337(10) Uani 1 1 d . . . . .
C15 C 0.1496(4) 0.3250(4) 0.1368(3) 0.0434(11) Uani 1 1 d . . . . .
H15 H 0.216994 0.346918 0.126910 0.052 Uiso 1 1 calc R U . . .
C16 C 0.0493(5) 0.3122(4) 0.0598(4) 0.0572(14) Uani 1 1 d . . . . .
H16 H 0.048372 0.324698 -0.002829 0.069 Uiso 1 1 calc R U . . .
C17 C -0.0480(5) 0.2820(4) 0.0732(4) 0.0593(15) Uani 1 1 d . . . . .
H17 H -0.116682 0.274273 0.020282 0.071 Uiso 1 1 calc R U . . .
C18 C -0.0470(5) 0.2627(4) 0.1630(4) 0.0590(15) Uani 1 1 d . . . . .
H18 H -0.114993 0.241568 0.172274 0.071 Uiso 1 1 calc R U . . .
C19 C 0.0528(4) 0.2738(4) 0.2400(4) 0.0489(12) Uani 1 1 d . . . . .
H19 H 0.053184 0.259398 0.301715 0.059 Uiso 1 1 calc R U . . .
C20 C 0.0979(4) 0.5215(4) 0.6456(4) 0.0448(12) Uani 1 1 d . . . . .
H20A H 0.124256 0.555371 0.716198 0.067 Uiso 1 1 calc R U . . .
H20B H 0.016841 0.502730 0.622501 0.067 Uiso 1 1 calc R U . . .
H20C H 0.117533 0.567559 0.606876 0.067 Uiso 1 1 calc R U . . .
C21 C 0.1521(4) 0.4276(3) 0.6319(3) 0.0335(10) Uani 1 1 d . . . . .
C22 C 0.1001(4) 0.3468(3) 0.5511(3) 0.0379(10) Uani 1 1 d . . . . .
H22 H 0.029939 0.351650 0.505044 0.045 Uiso 1 1 calc R U . . .
C23 C 0.1478(4) 0.2595(3) 0.5359(3) 0.0348(10) Uani 1 1 d . . . . .
H23 H 0.110467 0.205398 0.480364 0.042 Uiso 1 1 calc R U . . .
C24 C 0.2510(3) 0.2517(3) 0.6029(3) 0.0292(9) Uani 1 1 d . . . . .
C25 C 0.3027(4) 0.3311(3) 0.6842(3) 0.0321(9) Uani 1 1 d . . . . .
H25 H 0.372591 0.326389 0.730771 0.039 Uiso 1 1 calc R U . . .
C26 C 0.2532(4) 0.4173(3) 0.6980(3) 0.0337(10) Uani 1 1 d . . . . .
H26 H 0.289689 0.470724 0.754372 0.040 Uiso 1 1 calc R U . . .
C27 C 0.2938(3) 0.0917(3) 0.5145(3) 0.0284(9) Uani 1 1 d . . . . .
C28 C 0.2201(4) 0.0286(3) 0.3449(3) 0.0323(9) Uani 1 1 d . . . . .
H28 H 0.174422 0.036624 0.281728 0.039 Uiso 1 1 calc R U . . .
C29 C 0.3394(3) -0.0650(3) 0.4372(3) 0.0281(9) Uani 1 1 d . . . . .
C30 C 0.3499(3) 0.0086(3) 0.5212(3) 0.0279(9) Uani 1 1 d . . . . .
C31 C 0.4522(3) -0.1116(3) 0.5574(3) 0.0288(9) Uani 1 1 d . . . . .
C32 C 0.2558(4) -0.1310(3) 0.2547(3) 0.0344(10) Uani 1 1 d . . . . .
H32A H 0.327409 -0.156028 0.257978 0.041 Uiso 1 1 calc R U . . .
H32B H 0.233678 -0.098521 0.197040 0.041 Uiso 1 1 calc R U . . .
C33 C 0.1685(4) -0.2198(3) 0.2382(3) 0.0351(10) Uani 1 1 d . . . . .
C34 C 0.1780(5) -0.3133(4) 0.1871(4) 0.0499(13) Uani 1 1 d . . . . .
H34 H 0.240398 -0.321660 0.165547 0.060 Uiso 1 1 calc R U . . .
C35 C 0.0950(6) -0.3957(4) 0.1673(4) 0.070(2) Uani 1 1 d . . . . .
H35 H 0.101655 -0.460296 0.132941 0.085 Uiso 1 1 calc R U . . .
C36 C 0.0044(6) -0.3834(5) 0.1971(5) 0.074(2) Uani 1 1 d . . . . .
H36 H -0.051909 -0.439380 0.182940 0.088 Uiso 1 1 calc R U . . .
C37 C -0.0052(5) -0.2915(5) 0.2469(4) 0.0683(17) Uani 1 1 d . . . . .
H37 H -0.067860 -0.283318 0.268074 0.082 Uiso 1 1 calc R U . . .
C38 C 0.0756(4) -0.2105(4) 0.2666(4) 0.0496(12) Uani 1 1 d . . . . .
H38 H 0.067343 -0.146263 0.300564 0.060 Uiso 1 1 calc R U . . .
S1 S 0.44039(13) 0.10417(10) 0.86525(10) 0.0568(4) Uani 1 1 d . . . . .
O5 O 0.4625(3) 0.1123(3) 0.7692(2) 0.0547(9) Uani 1 1 d . . . . .
C43 C 0.5666(6) 0.1579(6) 0.9613(5) 0.086(2) Uani 1 1 d . . . . .
H43A H 0.623884 0.114695 0.957849 0.129 Uiso 1 1 calc R U . . .
H43B H 0.555655 0.163556 1.025901 0.129 Uiso 1 1 calc R U . . .
H43C H 0.590442 0.225383 0.953555 0.129 Uiso 1 1 calc R U . . .
C44 C 0.3637(7) 0.2030(6) 0.8849(5) 0.086(2) Uani 1 1 d . . . . .
H44A H 0.405139 0.267202 0.885764 0.128 Uiso 1 1 calc R U . . .
H44B H 0.351413 0.206758 0.948773 0.128 Uiso 1 1 calc R U . . .
H44C H 0.291653 0.190272 0.831087 0.128 Uiso 1 1 calc R U . . .
C39 C 0.3306(5) 0.5034(4) 0.0002(4) 0.0586(14) Uani 1 1 d D . . . .
C40 C 0.3909(4) 0.5377(4) 0.1104(4) 0.0446(12) Uani 1 1 d . . . . .
O1 O 0.4135(4) 0.6307(3) 0.1421(3) 0.0623(10) Uani 1 1 d . . . . .
O2 O 0.4089(4) 0.4717(3) 0.1586(3) 0.0668(11) Uani 1 1 d . . . . .
F1 F 0.2678(7) 0.5633(6) -0.0435(6) 0.090(3) Uiso 0.482(9) 1 d D . P . .
F2 F 0.2667(7) 0.4110(5) -0.0286(6) 0.080(3) Uiso 0.482(9) 1 d D . P . .
F3 F 0.4012(7) 0.4836(7) -0.0519(7) 0.111(4) Uiso 0.482(9) 1 d D . P . .
F1' F 0.2223(6) 0.5101(7) -0.0175(7) 0.110(3) Uiso 0.518(9) 1 d D . P . .
F2' F 0.3403(8) 0.4133(5) -0.0392(7) 0.107(3) Uiso 0.518(9) 1 d D . P . .
F3' F 0.3600(7) 0.5640(6) -0.0536(6) 0.096(3) Uiso 0.518(9) 1 d D . P . .
C41 C 0.1950(5) 0.0436(4) 0.0379(3) 0.0582(15) Uani 1 1 d D . . . .
C42 C 0.3076(4) 0.0908(4) 0.1157(4) 0.0438(11) Uani 1 1 d . . . . .
O3 O 0.3756(4) 0.1303(4) 0.0848(3) 0.0825(14) Uani 1 1 d . . . . .
O4 O 0.3194(3) 0.0807(3) 0.1997(3) 0.0624(11) Uani 1 1 d . . . . .
F4 F 0.1115(5) 0.0557(6) 0.0772(5) 0.073(2) Uiso 0.548(12) 1 d D . P . .
F5 F 0.1686(8) 0.0798(7) -0.0424(6) 0.097(3) Uiso 0.548(12) 1 d D . P . .
F6 F 0.1865(6) -0.0559(5) 0.0119(6) 0.085(3) Uiso 0.548(12) 1 d D . P . .
F4' F 0.1222(8) 0.0010(9) 0.0693(7) 0.094(4) Uiso 0.452(12) 1 d D . P . .
F5' F 0.1457(7) 0.1059(6) -0.0180(7) 0.073(3) Uiso 0.452(12) 1 d D . P . .
F6' F 0.2108(7) -0.0331(6) -0.0292(7) 0.082(3) Uiso 0.452(12) 1 d D . P . .
O1W O 0.4983(4) 0.3075(3) 0.1994(3) 0.0743(13) Uani 1 1 d D . . . .
H1X H 0.461(5) 0.2417(19) 0.164(4) 0.111 Uiso 1 1 d D U . . .
H1Y H 0.467(5) 0.356(3) 0.164(4) 0.111 Uiso 1 1 d D U . . .

loop_
_atom_site_aniso_label
_atom_site_aniso_U_11
_atom_site_aniso_U_22
_atom_site_aniso_U_33
_atom_site_aniso_U_23
_atom_site_aniso_U_13
_atom_site_aniso_U_12
N1 0.0309(19) 0.0288(19) 0.0331(19) 0.0058(16) 0.0073(15) 0.0075(15)
N2 0.0326(19) 0.033(2) 0.0309(19) 0.0082(16) 0.0081(16) 0.0080(15)
N3 0.0322(19) 0.0294(18) 0.0256(18) 0.0039(14) 0.0069(15) 0.0074(15)
N4 0.0278(18) 0.0322(19) 0.0274(18) 0.0082(15) 0.0087(15) 0.0061(15)
N5 0.0260(18) 0.0326(19) 0.0288(18) 0.0035(15) 0.0078(15) 0.0038(15)
N6 0.038(2) 0.047(2) 0.032(2) 0.0078(18) 0.0052(17) 0.0207(18)
N7 0.0320(19) 0.0311(19) 0.0292(19) 0.0078(15) 0.0086(15) 0.0088(15)
N8 0.0319(19) 0.037(2) 0.0297(19) 0.0097(16) 0.0100(15) 0.0072(15)
N9 0.0327(19) 0.0320(19) 0.0262(18) 0.0054(15) 0.0103(15) 0.0037(15)
N10 0.0287(18) 0.0277(18) 0.0296(18) 0.0064(14) 0.0118(15) 0.0039(14)
N11 0.0284(18) 0.0282(18) 0.0272(18) 0.0049(15) 0.0081(15) 0.0025(14)
N12 0.0329(19) 0.0317(19) 0.0292(18) 0.0065(15) 0.0058(15) 0.0085(16)
C1 0.052(3) 0.038(3) 0.084(4) 0.010(3) 0.029(3) 0.015(2)
C2 0.038(3) 0.032(2) 0.057(3) 0.007(2) 0.022(2) 0.004(2)
C3 0.032(2) 0.034(2) 0.051(3) 0.011(2) 0.012(2) 0.0065(19)
C4 0.032(2) 0.030(2) 0.038(2) 0.0084(19) 0.0100(19) 0.0020(18)
C5 0.029(2) 0.024(2) 0.037(2) 0.0064(18) 0.0119(18) 0.0010(17)
C6 0.048(3) 0.038(3) 0.039(3) 0.006(2) 0.013(2) 0.014(2)
C7 0.057(3) 0.036(3) 0.048(3) 0.001(2) 0.026(2) 0.007(2)
C8 0.029(2) 0.026(2) 0.028(2) 0.0051(17) 0.0123(17) 0.0008(17)
C9 0.034(2) 0.035(2) 0.028(2) 0.0079(19) 0.0059(18) 0.0074(19)
C10 0.026(2) 0.029(2) 0.026(2) 0.0100(17) 0.0096(17) 0.0044(17)
C11 0.024(2) 0.029(2) 0.027(2) 0.0085(17) 0.0065(16) 0.0034(16)
C12 0.026(2) 0.033(2) 0.029(2) 0.0045(18) 0.0089(18) 0.0047(17)
C13 0.046(3) 0.033(2) 0.031(2) -0.0011(19) 0.006(2) 0.010(2)
C14 0.042(3) 0.027(2) 0.027(2) 0.0021(17) 0.0064(19) 0.0060(19)
C15 0.051(3) 0.043(3) 0.037(3) 0.010(2) 0.013(2) 0.007(2)
C16 0.070(4) 0.062(3) 0.034(3) 0.016(2) 0.005(3) 0.012(3)
C17 0.052(3) 0.060(3) 0.045(3) 0.001(3) -0.006(3) 0.007(3)
C18 0.042(3) 0.065(4) 0.058(4) 0.001(3) 0.010(3) -0.006(3)
C19 0.055(3) 0.052(3) 0.037(3) 0.007(2) 0.014(2) 0.000(2)
C20 0.047(3) 0.036(3) 0.059(3) 0.014(2) 0.025(2) 0.012(2)
C21 0.038(2) 0.031(2) 0.040(2) 0.0135(19) 0.023(2) 0.0073(19)
C22 0.032(2) 0.039(3) 0.044(3) 0.014(2) 0.011(2) 0.010(2)
C23 0.031(2) 0.034(2) 0.038(2) 0.0062(19) 0.0109(19) 0.0032(18)
C24 0.034(2) 0.029(2) 0.031(2) 0.0122(18) 0.0151(18) 0.0082(18)
C25 0.034(2) 0.034(2) 0.030(2) 0.0106(18) 0.0120(18) 0.0052(18)
C26 0.039(2) 0.030(2) 0.035(2) 0.0081(18) 0.016(2) 0.0037(19)
C27 0.027(2) 0.029(2) 0.031(2) 0.0101(18) 0.0106(17) 0.0014(17)
C28 0.033(2) 0.036(2) 0.030(2) 0.0104(19) 0.0112(18) 0.0074(19)
C29 0.024(2) 0.032(2) 0.029(2) 0.0068(17) 0.0102(17) -0.0001(17)
C30 0.029(2) 0.027(2) 0.027(2) 0.0062(17) 0.0101(17) 0.0021(17)
C31 0.025(2) 0.029(2) 0.032(2) 0.0058(18) 0.0110(17) 0.0007(17)
C32 0.035(2) 0.040(2) 0.027(2) 0.0044(19) 0.0102(18) 0.0062(19)
C33 0.039(2) 0.035(2) 0.026(2) 0.0091(18) 0.0042(19) 0.0036(19)
C34 0.056(3) 0.041(3) 0.037(3) 0.005(2) -0.006(2) 0.016(2)
C35 0.093(5) 0.035(3) 0.049(3) 0.010(2) -0.023(3) 0.006(3)
C36 0.076(5) 0.071(5) 0.051(4) 0.031(3) -0.013(3) -0.027(4)
C37 0.064(4) 0.079(5) 0.054(3) 0.016(3) 0.016(3) -0.024(3)
C38 0.052(3) 0.052(3) 0.044(3) 0.007(2) 0.019(2) -0.005(2)
S1 0.0786(10) 0.0488(8) 0.0379(7) 0.0104(6) 0.0128(7) 0.0058(7)
O5 0.078(3) 0.048(2) 0.0315(18) 0.0014(15) 0.0121(17) 0.0135(18)
C43 0.086(5) 0.117(6) 0.041(3) 0.009(4) 0.006(3) 0.020(4)
C44 0.111(6) 0.111(6) 0.075(4) 0.053(4) 0.059(4) 0.054(5)
C39 0.066(4) 0.057(3) 0.051(3) 0.011(3) 0.014(3) 0.021(3)
C40 0.038(3) 0.052(3) 0.040(3) 0.008(2) 0.009(2) 0.008(2)
O1 0.081(3) 0.055(2) 0.045(2) 0.0044(18) 0.0166(19) 0.005(2)
O2 0.082(3) 0.061(2) 0.044(2) 0.0119(19) 0.002(2) 0.011(2)
C41 0.085(4) 0.046(3) 0.035(3) 0.013(2) 0.005(3) 0.010(3)
C42 0.057(3) 0.037(3) 0.035(3) 0.010(2) 0.013(2) 0.001(2)
O3 0.091(3) 0.099(3) 0.049(2) 0.017(2) 0.020(2) -0.032(3)
O4 0.066(2) 0.077(3) 0.0331(19) 0.0170(18) 0.0062(17) -0.020(2)
O1W 0.078(3) 0.056(2) 0.054(2) 0.0054(19) -0.022(2) 0.010(2)

loop_
_atom_type_symbol
_atom_type_description
_atom_type_scat_dispersion_real
_atom_type_scat_dispersion_imag
_atom_type_scat_source
C C 0.0033 0.0016 'International Tables Vol C Tables 4.2.6.8 and 6.1.1.4'
H H 0.0000 0.0000 'International Tables Vol C Tables 4.2.6.8 and 6.1.1.4'
N N 0.0061 0.0033 'International Tables Vol C Tables 4.2.6.8 and 6.1.1.4'
O O 0.0106 0.0060 'International Tables Vol C Tables 4.2.6.8 and 6.1.1.4'
F F 0.0171 0.0103 'International Tables Vol C Tables 4.2.6.8 and 6.1.1.4'
S S 0.1246 0.1234 'International Tables Vol C Tables 4.2.6.8 and 6.1.1.4'

loop_
_geom_angle_atom_site_label_1
_geom_angle_atom_site_label_2
_geom_angle_atom_site_label_3
_geom_angle
_geom_angle_site_symmetry_1
_geom_angle_site_symmetry_3
_geom_angle_publ_flag
C8 N1 C5 130.0(4) . . ?
C8 N1 H1 118(3) . . ?
C5 N1 H1 113(3) . . ?
C9 N2 C8 119.7(4) . . ?
C9 N3 C10 116.3(3) . . ?
C9 N3 C13 125.4(3) . . ?
C10 N3 C13 118.2(3) . . ?
C10 N4 C12 103.4(3) . . ?
C12 N5 C11 106.2(3) . . ?
C12 N5 H5 126(3) . . ?
C11 N5 H5 127(3) . . ?
C12 N6 H6X 121(3) . . ?
C12 N6 H6Y 117(3) . . ?
H6X N6 H6Y 110.5(16) . . ?
C27 N7 C24 129.4(3) . . ?
C27 N7 H7 117(3) . . ?
C24 N7 H7 114(3) . . ?
C28 N8 C27 119.2(4) . . ?
C28 N9 C29 116.8(3) . . ?
C28 N9 C32 121.5(3) . . ?
C29 N9 C32 121.7(3) . . ?
C29 N10 C31 102.9(3) . . ?
C31 N11 C30 106.6(3) . . ?
C31 N11 H11 127(3) . . ?
C30 N11 H11 126(3) . . ?
C31 N12 H12X 126(2) . . ?
C31 N12 H12Y 123(2) . . ?
H12X N12 H12Y 110.7(16) . . ?
C2 C1 H1A 109.5 . . ?
C2 C1 H1B 109.5 . . ?
H1A C1 H1B 109.5 . . ?
C2 C1 H1C 109.5 . . ?
H1A C1 H1C 109.5 . . ?
H1B C1 H1C 109.5 . . ?
C3 C2 C7 116.8(4) . . ?
C3 C2 C1 121.3(5) . . ?
C7 C2 C1 121.9(5) . . ?
C2 C3 C4 122.9(4) . . ?
C2 C3 H3 118.5 . . ?
C4 C3 H3 118.5 . . ?
C5 C4 C3 118.8(4) . . ?
C5 C4 H4 120.6 . . ?
C3 C4 H4 120.6 . . ?
C4 C5 C6 119.2(4) . . ?
C4 C5 N1 124.8(4) . . ?
C6 C5 N1 116.1(4) . . ?
C7 C6 C5 120.6(4) . . ?
C7 C6 H6 119.7 . . ?
C5 C6 H6 119.7 . . ?
C6 C7 C2 121.6(4) . . ?
C6 C7 H7A 119.2 . . ?
C2 C7 H7A 119.2 . . ?
N1 C8 N2 119.5(4) . . ?
N1 C8 C11 123.0(4) . . ?
N2 C8 C11 117.5(4) . . ?
N2 C9 N3 125.8(4) . . ?
N2 C9 H9 117.1 . . ?
N3 C9 H9 117.1 . . ?
N4 C10 N3 126.0(4) . . ?
N4 C10 C11 113.6(3) . . ?
N3 C10 C11 120.5(3) . . ?
C10 C11 C8 120.3(4) . . ?
C10 C11 N5 103.7(3) . . ?
C8 C11 N5 136.0(4) . . ?
N6 C12 N4 124.3(4) . . ?
N6 C12 N5 122.6(4) . . ?
N4 C12 N5 113.1(3) . . ?
C14 C13 N3 113.5(3) . . ?
C14 C13 H13A 108.9 . . ?
N3 C13 H13A 108.9 . . ?
C14 C13 H13B 108.9 . . ?
N3 C13 H13B 108.9 . . ?
H13A C13 H13B 107.7 . . ?
C15 C14 C19 118.4(4) . . ?
C15 C14 C13 121.0(4) . . ?
C19 C14 C13 120.6(4) . . ?
C14 C15 C16 120.5(5) . . ?
C14 C15 H15 119.7 . . ?
C16 C15 H15 119.7 . . ?
C17 C16 C15 120.4(5) . . ?
C17 C16 H16 119.8 . . ?
C15 C16 H16 119.8 . . ?
C16 C17 C18 120.1(5) . . ?
C16 C17 H17 120.0 . . ?
C18 C17 H17 120.0 . . ?
C17 C18 C19 120.0(5) . . ?
C17 C18 H18 120.0 . . ?
C19 C18 H18 120.0 . . ?
C18 C19 C14 120.6(5) . . ?
C18 C19 H19 119.7 . . ?
C14 C19 H19 119.7 . . ?
C21 C20 H20A 109.5 . . ?
C21 C20 H20B 109.5 . . ?
H20A C20 H20B 109.5 . . ?
C21 C20 H20C 109.5 . . ?
H20A C20 H20C 109.5 . . ?
H20B C20 H20C 109.5 . . ?
C26 C21 C22 117.5(4) . . ?
C26 C21 C20 122.1(4) . . ?
C22 C21 C20 120.4(4) . . ?
C23 C22 C21 121.9(4) . . ?
C23 C22 H22 119.0 . . ?
C21 C22 H22 119.0 . . ?
C22 C23 C24 119.5(4) . . ?
C22 C23 H23 120.3 . . ?
C24 C23 H23 120.3 . . ?
C25 C24 C23 119.0(4) . . ?
C25 C24 N7 117.3(4) . . ?
C23 C24 N7 123.6(4) . . ?
C26 C25 C24 120.4(4) . . ?
C26 C25 H25 119.8 . . ?
C24 C25 H25 119.8 . . ?
C21 C26 C25 121.7(4) . . ?
C21 C26 H26 119.2 . . ?
C25 C26 H26 119.2 . . ?
N7 C27 N8 120.4(4) . . ?
N7 C27 C30 121.8(4) . . ?
N8 C27 C30 117.7(4) . . ?
N8 C28 N9 125.9(4) . . ?
N8 C28 H28 117.0 . . ?
N9 C28 H28 117.0 . . ?
N10 C29 N9 127.6(4) . . ?
N10 C29 C30 113.4(4) . . ?
N9 C29 C30 119.0(4) . . ?
C27 C30 N11 134.5(4) . . ?
C27 C30 C29 121.3(4) . . ?
N11 C30 C29 104.2(3) . . ?
N12 C31 N10 124.1(4) . . ?
N12 C31 N11 123.0(4) . . ?
N10 C31 N11 112.9(3) . . ?
N9 C32 C33 113.2(3) . . ?
N9 C32 H32A 108.9 . . ?
C33 C32 H32A 108.9 . . ?
N9 C32 H32B 108.9 . . ?
C33 C32 H32B 108.9 . . ?
H32A C32 H32B 107.7 . . ?
C38 C33 C34 118.4(5) . . ?
C38 C33 C32 122.7(4) . . ?
C34 C33 C32 118.8(4) . . ?
C33 C34 C35 119.5(6) . . ?
C33 C34 H34 120.2 . . ?
C35 C34 H34 120.2 . . ?
C36 C35 C34 120.3(6) . . ?
C36 C35 H35 119.9 . . ?
C34 C35 H35 119.9 . . ?
C37 C36 C35 120.2(6) . . ?
C37 C36 H36 119.9 . . ?
C35 C36 H36 119.9 . . ?
C36 C37 C38 119.9(6) . . ?
C36 C37 H37 120.0 . . ?
C38 C37 H37 120.0 . . ?
C37 C38 C33 121.7(6) . . ?
C37 C38 H38 119.2 . . ?
C33 C38 H38 119.2 . . ?
O5 S1 C44 104.3(3) . . ?
O5 S1 C43 104.9(3) . . ?
C44 S1 C43 97.7(4) . . ?
S1 C43 H43A 109.5 . . ?
S1 C43 H43B 109.5 . . ?
H43A C43 H43B 109.5 . . ?
S1 C43 H43C 109.5 . . ?
H43A C43 H43C 109.5 . . ?
H43B C43 H43C 109.5 . . ?
S1 C44 H44A 109.5 . . ?
S1 C44 H44B 109.5 . . ?
H44A C44 H44B 109.5 . . ?
S1 C44 H44C 109.5 . . ?
H44A C44 H44C 109.5 . . ?
H44B C44 H44C 109.5 . . ?
F2' C39 F1 126.6(7) . . ?
F2' C39 F1' 108.8(6) . . ?
F1 C39 F1' 48.5(5) . . ?
F2' C39 F3' 106.0(6) . . ?
F1 C39 F3' 55.7(5) . . ?
F1' C39 F3' 103.4(6) . . ?
F2' C39 F3 56.9(5) . . ?
F1 C39 F3 105.3(6) . . ?
F1' C39 F3 138.8(7) . . ?
F3' C39 F3 55.1(5) . . ?
F2' C39 F2 44.2(4) . . ?
F1 C39 F2 105.7(6) . . ?
F1' C39 F2 67.6(5) . . ?
F3' C39 F2 130.8(6) . . ?
F3 C39 F2 98.8(5) . . ?
F2' C39 C40 115.6(6) . . ?
F1 C39 C40 117.6(6) . . ?
F1' C39 C40 108.5(6) . . ?
F3' C39 C40 113.7(6) . . ?
F3 C39 C40 112.4(6) . . ?
F2 C39 C40 115.0(5) . . ?
O2 C40 O1 127.7(5) . . ?
O2 C40 C39 117.1(5) . . ?
O1 C40 C39 115.2(5) . . ?
F1' F1 F3' 130.4(7) . . ?
F1' F1 C39 67.8(5) . . ?
F3' F1 C39 64.0(5) . . ?
F2' F2 C39 63.8(5) . . ?
F2' F2 F1' 115.7(6) . . ?
C39 F2 F1' 55.5(4) . . ?
F3' F3 F2' 113.5(6) . . ?
F3' F3 C39 61.8(4) . . ?
F2' F3 C39 58.6(4) . . ?
F1 F1' C39 63.7(5) . . ?
F1 F1' F2 109.0(6) . . ?
C39 F1' F2 56.9(4) . . ?
F2 F2' F3 131.8(8) . . ?
F2 F2' C39 71.9(6) . . ?
F3 F2' C39 64.5(5) . . ?
F1 F3' F3 116.7(6) . . ?
F1 F3' C39 60.3(4) . . ?
F3 F3' C39 63.2(4) . . ?
F4' C41 F5 123.6(7) . . ?
F4' C41 F6 70.0(5) . . ?
F5 C41 F6 108.7(6) . . ?
F4' C41 F5' 108.3(6) . . ?
F5 C41 F5' 26.7(5) . . ?
F6 C41 F5' 127.4(6) . . ?
F4' C41 F6' 103.9(6) . . ?
F5 C41 F6' 78.4(5) . . ?
F6 C41 F6' 36.8(4) . . ?
F5' C41 F6' 103.5(5) . . ?
F4' C41 F4 33.0(5) . . ?
F5 C41 F4 107.1(6) . . ?
F6 C41 F4 102.3(5) . . ?
F5' C41 F4 83.6(5) . . ?
F6' C41 F4 132.4(6) . . ?
F4' C41 C42 116.9(6) . . ?
F5 C41 C42 115.0(6) . . ?
F6 C41 C42 112.1(5) . . ?
F5' C41 C42 114.1(5) . . ?
F6' C41 C42 108.8(5) . . ?
F4 C41 C42 110.6(5) . . ?
O4 C42 O3 128.5(5) . . ?
O4 C42 C41 115.4(4) . . ?
O3 C42 C41 116.0(4) . . ?
F4' F4 C41 68.6(6) . . ?
F5' F5 C41 79.6(9) . . ?
F5' F5 F6' 128.4(10) . . ?
C41 F5 F6' 52.3(4) . . ?
F6' F6 C41 74.3(6) . . ?
F6' F6 F4' 123.8(8) . . ?
C41 F6 F4' 54.3(4) . . ?
F4 F4' C41 78.4(7) . . ?
F4 F4' F6 132.6(9) . . ?
C41 F4' F6 55.7(4) . . ?
F5 F5' C41 73.8(9) . . ?
F6 F6' C41 68.9(6) . . ?
F6 F6' F5 110.2(7) . . ?
C41 F6' F5 49.3(3) . . ?
H1X O1W H1Y 109.5(16) . . ?

loop_
_geom_bond_atom_site_label_1
_geom_bond_atom_site_label_2
_geom_bond_distance
_geom_bond_site_symmetry_2
_geom_bond_publ_flag
N1 C8 1.344(5) . ?
N1 C5 1.419(5) . ?
N1 H1 0.948(10) . ?
N2 C9 1.315(5) . ?
N2 C8 1.363(5) . ?
N3 C9 1.345(5) . ?
N3 C10 1.362(5) . ?
N3 C13 1.497(5) . ?
N4 C10 1.342(5) . ?
N4 C12 1.346(5) . ?
N5 C12 1.360(5) . ?
N5 C11 1.401(5) . ?
N5 H5 0.945(10) . ?
N6 C12 1.331(5) . ?
N6 H6X 0.945(10) . ?
N6 H6Y 0.945(10) . ?
N7 C27 1.352(5) . ?
N7 C24 1.416(5) . ?
N7 H7 0.948(10) . ?
N8 C28 1.306(5) . ?
N8 C27 1.368(5) . ?
N9 C28 1.355(5) . ?
N9 C29 1.366(5) . ?
N9 C32 1.474(5) . ?
N10 C29 1.348(5) . ?
N10 C31 1.360(5) . ?
N11 C31 1.361(5) . ?
N11 C30 1.387(5) . ?
N11 H11 0.948(10) . ?
N12 C31 1.323(5) . ?
N12 H12X 0.946(10) . ?
N12 H12Y 0.945(10) . ?
C1 C2 1.505(6) . ?
C1 H1A 0.9800 . ?
C1 H1B 0.9800 . ?
C1 H1C 0.9800 . ?
C2 C3 1.383(7) . ?
C2 C7 1.388(7) . ?
C3 C4 1.392(6) . ?
C3 H3 0.9500 . ?
C4 C5 1.388(6) . ?
C4 H4 0.9500 . ?
C5 C6 1.389(6) . ?
C6 C7 1.378(6) . ?
C6 H6 0.9500 . ?
C7 H7A 0.9500 . ?
C8 C11 1.395(6) . ?
C9 H9 0.9500 . ?
C10 C11 1.385(6) . ?
C13 C14 1.494(6) . ?
C13 H13A 0.9900 . ?
C13 H13B 0.9900 . ?
C14 C15 1.380(6) . ?
C14 C19 1.389(7) . ?
C15 C16 1.384(7) . ?
C15 H15 0.9500 . ?
C16 C17 1.362(8) . ?
C16 H16 0.9500 . ?
C17 C18 1.371(8) . ?
C17 H17 0.9500 . ?
C18 C19 1.382(7) . ?
C18 H18 0.9500 . ?
C19 H19 0.9500 . ?
C20 C21 1.508(6) . ?
C20 H20A 0.9800 . ?
C20 H20B 0.9800 . ?
C20 H20C 0.9800 . ?
C21 C26 1.381(6) . ?
C21 C22 1.395(6) . ?
C22 C23 1.387(6) . ?
C22 H22 0.9500 . ?
C23 C24 1.397(6) . ?
C23 H23 0.9500 . ?
C24 C25 1.387(6) . ?
C25 C26 1.384(6) . ?
C25 H25 0.9500 . ?
C26 H26 0.9500 . ?
C27 C30 1.385(6) . ?
C28 H28 0.9500 . ?
C29 C30 1.389(6) . ?
C32 C33 1.508(6) . ?
C32 H32A 0.9900 . ?
C32 H32B 0.9900 . ?
C33 C38 1.380(7) . ?
C33 C34 1.381(7) . ?
C34 C35 1.402(9) . ?
C34 H34 0.9500 . ?
C35 C36 1.367(10) . ?
C35 H35 0.9500 . ?
C36 C37 1.357(10) . ?
C36 H36 0.9500 . ?
C37 C38 1.372(8) . ?
C37 H37 0.9500 . ?
C38 H38 0.9500 . ?
S1 O5 1.527(4) . ?
S1 C44 1.755(7) . ?
S1 C43 1.763(7) . ?
C43 H43A 0.9800 . ?
C43 H43B 0.9800 . ?
C43 H43C 0.9800 . ?
C44 H44A 0.9800 . ?
C44 H44B 0.9800 . ?
C44 H44C 0.9800 . ?
C39 F2' 1.285(7) . ?
C39 F1 1.296(7) . ?
C39 F1' 1.338(7) . ?
C39 F3' 1.341(7) . ?
C39 F3 1.359(7) . ?
C39 F2 1.360(7) . ?
C39 C40 1.504(7) . ?
C40 O2 1.227(6) . ?
C40 O1 1.239(6) . ?
F1 F1' 1.083(10) . ?
F1 F3' 1.232(10) . ?
F2 F2' 0.998(9) . ?
F2 F1' 1.501(10) . ?
F3 F3' 1.248(10) . ?
F3 F2' 1.261(10) . ?
C41 F4' 1.298(7) . ?
C41 F5 1.304(7) . ?
C41 F6 1.321(7) . ?
C41 F5' 1.336(7) . ?
C41 F6' 1.362(7) . ?
C41 F4 1.365(7) . ?
C41 C42 1.525(7) . ?
C42 O4 1.214(6) . ?
C42 O3 1.227(6) . ?
F4 F4' 0.759(10) . ?
F5 F5' 0.609(11) . ?
F5 F6' 1.687(10) . ?
F6 F6' 0.848(9) . ?
F6 F4' 1.502(10) . ?
O1W H1X 0.950(10) . ?
O1W H1Y 0.948(10) . ?

loop_
_geom_hbond_atom_site_label_D
_geom_hbond_atom_site_label_H
_geom_hbond_atom_site_label_A
_geom_hbond_distance_DH
_geom_hbond_distance_HA
_geom_hbond_distance_DA
_geom_hbond_angle_DHA
_geom_hbond_site_symmetry_A
_geom_hbond_publ_flag
N1 H1 O1W 0.948(10) 1.851(13) 2.796(5) 174(5) 2_666 yes
N5 H5 O2 0.945(10) 1.99(3) 2.854(5) 150(4) 2_666 yes
N5 H5 O1W 0.945(10) 2.53(3) 3.303(5) 139(4) 2_666 yes
N6 H6X O1 0.945(10) 1.997(14) 2.931(5) 169(5) 2_666 yes
N6 H6Y N10 0.945(10) 2.089(11) 3.033(5) 176(4) 2_656 yes
N7 H7 O5 0.948(10) 2.002(16) 2.933(5) 167(4) . yes
N11 H11 O5 0.948(10) 1.80(2) 2.679(5) 153(4) . yes
N12 H12X O4 0.946(10) 1.895(17) 2.820(5) 165(4) 2_656 yes
N12 H12Y N4 0.945(10) 2.011(12) 2.947(5) 171(3) 2_656 yes
O1W H1X O3 0.950(10) 1.764(17) 2.706(6) 170(6) . yes
O1W H1Y O2 0.948(10) 1.79(3) 2.661(6) 152(6) . yes

loop_
_geom_torsion_atom_site_label_1
_geom_torsion_atom_site_label_2
_geom_torsion_atom_site_label_3
_geom_torsion_atom_site_label_4
_geom_torsion
_geom_torsion_site_symmetry_1
_geom_torsion_site_symmetry_2
_geom_torsion_site_symmetry_3
_geom_torsion_site_symmetry_4
_geom_torsion_publ_flag
C7 C2 C3 C4 1.0(7) . . . . ?
C1 C2 C3 C4 -179.0(4) . . . . ?
C2 C3 C4 C5 -0.1(7) . . . . ?
C3 C4 C5 C6 -0.7(6) . . . . ?
C3 C4 C5 N1 -179.0(4) . . . . ?
C8 N1 C5 C4 -20.4(7) . . . . ?
C8 N1 C5 C6 161.2(4) . . . . ?
C4 C5 C6 C7 0.5(7) . . . . ?
N1 C5 C6 C7 179.0(4) . . . . ?
C5 C6 C7 C2 0.5(7) . . . . ?
C3 C2 C7 C6 -1.2(7) . . . . ?
C1 C2 C7 C6 178.8(5) . . . . ?
C5 N1 C8 N2 1.4(6) . . . . ?
C5 N1 C8 C11 -177.8(4) . . . . ?
C9 N2 C8 N1 179.9(4) . . . . ?
C9 N2 C8 C11 -0.9(6) . . . . ?
C8 N2 C9 N3 0.5(6) . . . . ?
C10 N3 C9 N2 0.1(6) . . . . ?
C13 N3 C9 N2 177.6(4) . . . . ?
C12 N4 C10 N3 -177.0(4) . . . . ?
C12 N4 C10 C11 1.7(4) . . . . ?
C9 N3 C10 N4 178.3(4) . . . . ?
C13 N3 C10 N4 0.7(6) . . . . ?
C9 N3 C10 C11 -0.3(5) . . . . ?
C13 N3 C10 C11 -178.0(4) . . . . ?
N4 C10 C11 C8 -178.9(3) . . . . ?
N3 C10 C11 C8 -0.1(6) . . . . ?
N4 C10 C11 N5 0.1(4) . . . . ?
N3 C10 C11 N5 178.9(3) . . . . ?
N1 C8 C11 C10 179.9(4) . . . . ?
N2 C8 C11 C10 0.7(6) . . . . ?
N1 C8 C11 N5 1.2(7) . . . . ?
N2 C8 C11 N5 -178.0(4) . . . . ?
C12 N5 C11 C10 -1.9(4) . . . . ?
C12 N5 C11 C8 176.9(4) . . . . ?
C10 N4 C12 N6 178.4(4) . . . . ?
C10 N4 C12 N5 -3.1(4) . . . . ?
C11 N5 C12 N6 -178.2(4) . . . . ?
C11 N5 C12 N4 3.2(5) . . . . ?
C9 N3 C13 C14 -10.2(6) . . . . ?
C10 N3 C13 C14 167.2(4) . . . . ?
N3 C13 C14 C15 105.4(5) . . . . ?
N3 C13 C14 C19 -75.8(5) . . . . ?
C19 C14 C15 C16 0.1(7) . . . . ?
C13 C14 C15 C16 179.0(4) . . . . ?
C14 C15 C16 C17 0.8(8) . . . . ?
C15 C16 C17 C18 -0.8(9) . . . . ?
C16 C17 C18 C19 0.0(9) . . . . ?
C17 C18 C19 C14 0.9(8) . . . . ?
C15 C14 C19 C18 -1.0(7) . . . . ?
C13 C14 C19 C18 -179.9(5) . . . . ?
C26 C21 C22 C23 -0.9(6) . . . . ?
C20 C21 C22 C23 179.7(4) . . . . ?
C21 C22 C23 C24 -0.2(7) . . . . ?
C22 C23 C24 C25 1.0(6) . . . . ?
C22 C23 C24 N7 177.9(4) . . . . ?
C27 N7 C24 C25 -157.9(4) . . . . ?
C27 N7 C24 C23 25.1(6) . . . . ?
C23 C24 C25 C26 -0.7(6) . . . . ?
N7 C24 C25 C26 -177.8(4) . . . . ?
C22 C21 C26 C25 1.2(6) . . . . ?
C20 C21 C26 C25 -179.4(4) . . . . ?
C24 C25 C26 C21 -0.4(6) . . . . ?
C24 N7 C27 N8 3.0(6) . . . . ?
C24 N7 C27 C30 -177.4(4) . . . . ?
C28 N8 C27 N7 178.2(4) . . . . ?
C28 N8 C27 C30 -1.5(6) . . . . ?
C27 N8 C28 N9 1.7(6) . . . . ?
C29 N9 C28 N8 -0.9(6) . . . . ?
C32 N9 C28 N8 177.6(4) . . . . ?
C31 N10 C29 N9 178.5(4) . . . . ?
C31 N10 C29 C30 -0.3(4) . . . . ?
C28 N9 C29 N10 -178.9(4) . . . . ?
C32 N9 C29 N10 2.6(6) . . . . ?
C28 N9 C29 C30 -0.1(5) . . . . ?
C32 N9 C29 C30 -178.6(4) . . . . ?
N7 C27 C30 N11 -0.2(7) . . . . ?
N8 C27 C30 N11 179.4(4) . . . . ?
N7 C27 C30 C29 -179.1(4) . . . . ?
N8 C27 C30 C29 0.6(6) . . . . ?
C31 N11 C30 C27 -178.7(4) . . . . ?
C31 N11 C30 C29 0.3(4) . . . . ?
N10 C29 C30 C27 179.2(4) . . . . ?
N9 C29 C30 C27 0.2(6) . . . . ?
N10 C29 C30 N11 0.0(4) . . . . ?
N9 C29 C30 N11 -178.9(3) . . . . ?
C29 N10 C31 N12 -179.5(4) . . . . ?
C29 N10 C31 N11 0.5(4) . . . . ?
C30 N11 C31 N12 179.5(4) . . . . ?
C30 N11 C31 N10 -0.5(4) . . . . ?
C28 N9 C32 C33 -95.9(5) . . . . ?
C29 N9 C32 C33 82.5(5) . . . . ?
N9 C32 C33 C38 33.6(6) . . . . ?
N9 C32 C33 C34 -150.6(4) . . . . ?
C38 C33 C34 C35 -1.2(7) . . . . ?
C32 C33 C34 C35 -177.2(4) . . . . ?
C33 C34 C35 C36 0.9(8) . . . . ?
C34 C35 C36 C37 -0.5(8) . . . . ?
C35 C36 C37 C38 0.6(9) . . . . ?
C36 C37 C38 C33 -1.0(9) . . . . ?
C34 C33 C38 C37 1.3(7) . . . . ?
C32 C33 C38 C37 177.1(5) . . . . ?
F2' C39 C40 O2 -25.4(8) . . . . ?
F1 C39 C40 O2 149.3(6) . . . . ?
F1' C39 C40 O2 97.1(6) . . . . ?
F3' C39 C40 O2 -148.5(6) . . . . ?
F3 C39 C40 O2 -88.2(7) . . . . ?
F2 C39 C40 O2 23.8(7) . . . . ?
F2' C39 C40 O1 156.8(6) . . . . ?
F1 C39 C40 O1 -28.5(8) . . . . ?
F1' C39 C40 O1 -80.7(7) . . . . ?
F3' C39 C40 O1 33.7(7) . . . . ?
F3 C39 C40 O1 94.0(7) . . . . ?
F2 C39 C40 O1 -154.0(6) . . . . ?
F2' C39 F1 F1' 83.1(9) . . . . ?
F3' C39 F1 F1' 167.9(10) . . . . ?
F3 C39 F1 F1' 143.0(8) . . . . ?
F2 C39 F1 F1' 39.0(8) . . . . ?
C40 C39 F1 F1' -90.9(8) . . . . ?
F2' C39 F1 F3' -84.8(8) . . . . ?
F1' C39 F1 F3' -167.9(10) . . . . ?
F3 C39 F1 F3' -25.0(7) . . . . ?
F2 C39 F1 F3' -129.0(7) . . . . ?
C40 C39 F1 F3' 101.1(7) . . . . ?
F1 C39 F2 F2' 126.7(9) . . . . ?
F1' C39 F2 F2' 157.4(9) . . . . ?
F3' C39 F2 F2' 68.8(10) . . . . ?
F3 C39 F2 F2' 18.0(9) . . . . ?
C40 C39 F2 F2' -101.9(8) . . . . ?
F2' C39 F2 F1' -157.4(9) . . . . ?
F1 C39 F2 F1' -30.7(6) . . . . ?
F3' C39 F2 F1' -88.6(8) . . . . ?
F3 C39 F2 F1' -139.4(7) . . . . ?
C40 C39 F2 F1' 100.7(6) . . . . ?
F2' C39 F3 F3' 149.2(9) . . . . ?
F1 C39 F3 F3' 25.2(7) . . . . ?
F1' C39 F3 F3' 68.4(10) . . . . ?
F2 C39 F3 F3' 134.3(7) . . . . ?
C40 C39 F3 F3' -104.0(7) . . . . ?
F1 C39 F3 F2' -124.0(8) . . . . ?
F1' C39 F3 F2' -80.7(10) . . . . ?
F3' C39 F3 F2' -149.2(9) . . . . ?
F2 C39 F3 F2' -14.9(7) . . . . ?
C40 C39 F3 F2' 106.8(7) . . . . ?
F3' F1 F1' C39 14.3(11) . . . . ?
F3' F1 F1' F2 -21.2(16) . . . . ?
C39 F1 F1' F2 -35.5(7) . . . . ?
F2' C39 F1' F1 -122.6(8) . . . . ?
F3' C39 F1' F1 -10.2(8) . . . . ?
F3 C39 F1' F1 -61.8(11) . . . . ?
F2 C39 F1' F1 -139.1(8) . . . . ?
C40 C39 F1' F1 110.8(7) . . . . ?
F2' C39 F1' F2 16.5(7) . . . . ?
F1 C39 F1' F2 139.1(8) . . . . ?
F3' C39 F1' F2 128.9(6) . . . . ?
F3 C39 F1' F2 77.3(9) . . . . ?
C40 C39 F1' F2 -110.1(6) . . . . ?
F2' F2 F1' F1 15.8(14) . . . . ?
C39 F2 F1' F1 38.4(8) . . . . ?
F2' F2 F1' C39 -22.5(9) . . . . ?
C39 F2 F2' F3 -26.1(12) . . . . ?
F1' F2 F2' F3 -5.5(18) . . . . ?
F1' F2 F2' C39 20.6(8) . . . . ?
F3' F3 F2' F2 -1.9(19) . . . . ?
C39 F3 F2' F2 27.6(13) . . . . ?
F3' F3 F2' C39 -29.5(8) . . . . ?
F1 C39 F2' F2 -73.9(9) . . . . ?
F1' C39 F2' F2 -22.1(9) . . . . ?
F3' C39 F2' F2 -132.7(8) . . . . ?
F3 C39 F2' F2 -158.7(10) . . . . ?
C40 C39 F2' F2 100.3(8) . . . . ?
F1 C39 F2' F3 84.8(8) . . . . ?
F1' C39 F2' F3 136.6(8) . . . . ?
F3' C39 F2' F3 25.9(8) . . . . ?
F2 C39 F2' F3 158.7(10) . . . . ?
C40 C39 F2' F3 -101.1(7) . . . . ?
F1' F1 F3' F3 15.0(18) . . . . ?
C39 F1 F3' F3 29.8(8) . . . . ?
F1' F1 F3' C39 -14.7(12) . . . . ?
F2' F3 F3' F1 -0.4(14) . . . . ?
C39 F3 F3' F1 -28.9(8) . . . . ?
F2' F3 F3' C39 28.5(8) . . . . ?
F2' C39 F3' F1 123.7(8) . . . . ?
F1' C39 F3' F1 9.3(7) . . . . ?
F3 C39 F3' F1 150.2(9) . . . . ?
F2 C39 F3' F1 81.1(8) . . . . ?
C40 C39 F3' F1 -108.2(7) . . . . ?
F2' C39 F3' F3 -26.5(8) . . . . ?
F1 C39 F3' F3 -150.2(9) . . . . ?
F1' C39 F3' F3 -140.9(8) . . . . ?
F2 C39 F3' F3 -69.1(8) . . . . ?
C40 C39 F3' F3 101.6(7) . . . . ?
F4' C41 C42 O4 2.4(9) . . . . ?
F5 C41 C42 O4 159.5(7) . . . . ?
F6 C41 C42 O4 -75.6(7) . . . . ?
F5' C41 C42 O4 130.1(7) . . . . ?
F6' C41 C42 O4 -114.8(7) . . . . ?
F4 C41 C42 O4 38.0(7) . . . . ?
F4' C41 C42 O3 179.7(7) . . . . ?
F5 C41 C42 O3 -23.2(8) . . . . ?
F6 C41 C42 O3 101.7(7) . . . . ?
F5' C41 C42 O3 -52.6(8) . . . . ?
F6' C41 C42 O3 62.5(7) . . . . ?
F4 C41 C42 O3 -144.8(6) . . . . ?
F5 C41 F4 F4' 126.0(11) . . . . ?
F6 C41 F4 F4' 11.7(11) . . . . ?
F5' C41 F4 F4' 138.7(11) . . . . ?
F6' C41 F4 F4' 36.2(13) . . . . ?
C42 C41 F4 F4' -107.9(10) . . . . ?
F4' C41 F5 F5' 61.1(16) . . . . ?
F6 C41 F5 F5' 139.0(14) . . . . ?
F6' C41 F5 F5' 160.2(15) . . . . ?
F4 C41 F5 F5' 29.1(15) . . . . ?
C42 C41 F5 F5' -94.3(14) . . . . ?
F4' C41 F5 F6' -99.1(8) . . . . ?
F6 C41 F5 F6' -21.1(6) . . . . ?
F5' C41 F5 F6' -160.2(15) . . . . ?
F4 C41 F5 F6' -131.0(7) . . . . ?
C42 C41 F5 F6' 105.6(6) . . . . ?
F4' C41 F6 F6' 156.0(10) . . . . ?
F5 C41 F6 F6' 36.1(10) . . . . ?
F5' C41 F6 F6' 57.9(11) . . . . ?
F4 C41 F6 F6' 149.3(9) . . . . ?
C42 C41 F6 F6' -92.2(9) . . . . ?
F5 C41 F6 F4' -119.9(8) . . . . ?
F5' C41 F6 F4' -98.2(8) . . . . ?
F6' C41 F6 F4' -156.0(10) . . . . ?
F4 C41 F6 F4' -6.8(6) . . . . ?
C42 C41 F6 F4' 111.8(6) . . . . ?
C41 F4 F4' F6 -13.7(13) . . . . ?
F5 C41 F4' F4 -68.1(12) . . . . ?
F6 C41 F4' F4 -167.8(11) . . . . ?
F5' C41 F4' F4 -43.7(11) . . . . ?
F6' C41 F4' F4 -153.3(10) . . . . ?
C42 C41 F4' F4 86.8(10) . . . . ?
F5 C41 F4' F6 99.7(7) . . . . ?
F5' C41 F4' F6 124.1(7) . . . . ?
F6' C41 F4' F6 14.5(6) . . . . ?
F4 C41 F4' F6 167.8(11) . . . . ?
C42 C41 F4' F6 -105.4(6) . . . . ?
F6' F6 F4' F4 -12(2) . . . . ?
C41 F6 F4' F4 16.3(15) . . . . ?
F6' F6 F4' C41 -28.1(12) . . . . ?
F6' F5 F5' C41 20.0(14) . . . . ?
F4' C41 F5' F5 -129.9(14) . . . . ?
F6 C41 F5' F5 -51.4(16) . . . . ?
F6' C41 F5' F5 -20.0(15) . . . . ?
F4 C41 F5' F5 -152.1(15) . . . . ?
C42 C41 F5' F5 98.1(14) . . . . ?
F4' F6 F6' C41 23.4(10) . . . . ?
C41 F6 F6' F5 -27.4(7) . . . . ?
F4' F6 F6' F5 -4.0(15) . . . . ?
F4' C41 F6' F6 -23.1(10) . . . . ?
F5 C41 F6' F6 -145.2(10) . . . . ?
F5' C41 F6' F6 -136.2(9) . . . . ?
F4 C41 F6' F6 -42.5(11) . . . . ?
C42 C41 F6' F6 102.0(9) . . . . ?
F4' C41 F6' F5 122.1(8) . . . . ?
F6 C41 F6' F5 145.2(10) . . . . ?
F5' C41 F6' F5 9.0(7) . . . . ?
F4 C41 F6' F5 102.7(8) . . . . ?
C42 C41 F6' F5 -112.7(6) . . . . ?
F5' F5 F6' F6 9(2) . . . . ?
C41 F5 F6' F6 34.5(10) . . . . ?
F5' F5 F6' C41 -25.2(19) . . . . ?
